data_4301810
loop_
_publ_author_name
'Kyra Lunstroot'
'Peter Nockemann'
'Kristof Van Hecke'
'Luc Van Meervelt'
'Christiane G\"orller-Walrand'
'Koen Binnemans'
'Kris Driesen'

_publ_section_title
;
Visible and Near-Infrared Emission by Samarium(III)-Containing Ionic Liquid
Mixtures
;
_journal_name_full 'Inorganic Chemistry'
_journal_page_first 3018
_journal_page_last 3026
_journal_paper_doi 10.1021/ic8020782
_journal_volume 48
_journal_year 2009
_chemical_formula_moiety 'C56 H32 F12 O8 Sm, C10 H19 N2'
_chemical_formula_sum 'C66 H51 F12 N2 O8 Sm'
_chemical_formula_weight 1378.45
_chemical_name_systematic
; 
 ? 
;
_space_group_IT_number 14
_symmetry_cell_setting monoclinic
_symmetry_space_group_name_Hall '-P 2ybc'
_symmetry_space_group_name_H-M 'P 1 21/c 1'
_atom_sites_solution_hydrogens geom
_atom_sites_solution_primary direct
_atom_sites_solution_secondary difmap
_audit_creation_method SHELXL-97
_cell_angle_alpha 90.00
_cell_angle_beta 117.030(4)
_cell_angle_gamma 90.00
_cell_formula_units_Z 4
_cell_length_a 16.3645(11)
_cell_length_b 17.1989(14)
_cell_length_c 23.5340(15)
_cell_measurement_temperature 100(2)
_cell_volume 5900.2(8)
_computing_cell_refinement 'Bruker SAINT'
_computing_data_collection 'Bruker SMART'
_computing_data_reduction 'Bruker SAINT'
_computing_publication_material Platon
_computing_structure_refinement 'SHELXL-97 (Sheldrick, 1997)'
_computing_structure_solution 'SHELXS-97 (Sheldrick, 1990)'
_diffrn_ambient_temperature 100(2)
_diffrn_measured_fraction_theta_full 0.974
_diffrn_measured_fraction_theta_max 0.974
_diffrn_measurement_device_type 'SMART 6000'
_diffrn_measurement_method 'omega and phi scans'
_diffrn_radiation_monochromator 'crossed Goebel mirrors'
_diffrn_radiation_source 'fine-focus sealed tube'
_diffrn_radiation_type CuK\a
_diffrn_radiation_wavelength 1.54178
_diffrn_reflns_av_R_equivalents 0.0000
_diffrn_reflns_av_sigmaI/netI 0.1245
_diffrn_reflns_limit_h_max 18
_diffrn_reflns_limit_h_min -19
_diffrn_reflns_limit_k_max 0
_diffrn_reflns_limit_k_min -19
_diffrn_reflns_limit_l_max 17
_diffrn_reflns_limit_l_min -27
_diffrn_reflns_number 48651
_diffrn_reflns_theta_full 65.14
_diffrn_reflns_theta_max 65.14
_diffrn_reflns_theta_min 3.03
_exptl_absorpt_coefficient_mu 8.320
_exptl_absorpt_correction_T_max 0.287
_exptl_absorpt_correction_T_min 0.151
_exptl_absorpt_correction_type multi-scan
_exptl_absorpt_process_details SADABS
_exptl_crystal_colour yellow
_exptl_crystal_density_diffrn 1.552
_exptl_crystal_density_method 'not measured'
_exptl_crystal_description plate
_exptl_crystal_F_000 2780
_exptl_crystal_size_max 0.3
_exptl_crystal_size_mid 0.3
_exptl_crystal_size_min 0.15
_refine_diff_density_max 1.157
_refine_diff_density_min -1.743
_refine_diff_density_rms 0.137
_refine_ls_extinction_method none
_refine_ls_goodness_of_fit_ref 1.029
_refine_ls_hydrogen_treatment constr
_refine_ls_matrix_type full
_refine_ls_number_parameters 830
_refine_ls_number_reflns 9810
_refine_ls_number_restraints 295
_refine_ls_restrained_S_all 1.023
_refine_ls_R_factor_all 0.1410
_refine_ls_R_factor_gt 0.0703
_refine_ls_shift/su_max 0.000
_refine_ls_shift/su_mean 0.000
_refine_ls_structure_factor_coef Fsqd
_refine_ls_weighting_details 'calc w=1/[\s^2^(Fo^2^)+(0.1080P)^2^+0.0000P] where P=(Fo^2^+2Fc^2^)/3'
_refine_ls_weighting_scheme calc
_refine_ls_wR_factor_gt 0.1652
_refine_ls_wR_factor_ref 0.1995
_reflns_number_gt 5906
_reflns_number_total 9810
_reflns_threshold_expression >2sigma(I)
_cod_data_source_file ic8020782_si_003.cif
_cod_data_source_block wg101
_cod_original_sg_symbol_H-M 'P 21/c'
_cod_database_code 4301810

loop_
_symmetry_equiv_pos_as_xyz
'x, y, z'
'-x, y+1/2, -z+1/2'
'-x, -y, -z'
'x, -y-1/2, z-1/2'

loop_
_atom_site_label
_atom_site_type_symbol
_atom_site_fract_x
_atom_site_fract_y
_atom_site_fract_z
_atom_site_U_iso_or_equiv
_atom_site_adp_type
_atom_site_occupancy
_atom_site_symmetry_multiplicity
_atom_site_calc_flag
_atom_site_refinement_flags
_atom_site_disorder_assembly
_atom_site_disorder_group
C1 C 0.24068(19) 0.5559(3) 0.03703(16) 0.0316(16) Uani 1 1 d D . .
C2 C 0.1476(2) 0.5588(3) 0.00935(16) 0.0363(17) Uani 1 1 d D . .
H2 H 0.1179 0.5751 0.0339 0.044 Uiso 1 1 calc R . .
C3 C 0.09356(18) 0.5378(3) -0.05614(14) 0.0290(16) Uani 1 1 d D . .
C4 C 0.13948(19) 0.5166(4) -0.09198(15) 0.0444(19) Uani 1 1 d D . .
C5 C 0.2337(2) 0.5155(4) -0.06487(16) 0.0450(19) Uani 1 1 d D . .
H5 H 0.2639 0.5035 -0.0900 0.054 Uiso 1 1 calc R . .
C6 C 0.2846(2) 0.5324(4) 0.00013(16) 0.0404(19) Uani 1 1 d D . .
H6 H 0.3495 0.5279 0.0197 0.049 Uiso 1 1 calc R . .
C7 C -0.0022(2) 0.5382(3) -0.08470(17) 0.0355(18) Uani 1 1 d D . .
H7 H -0.0326 0.5538 -0.0605 0.043 Uiso 1 1 calc R . .
C8 C -0.0540(2) 0.5160(4) -0.14815(17) 0.049(2) Uani 1 1 d D . .
H8 H -0.1191 0.5157 -0.1676 0.059 Uiso 1 1 calc R . .
C9 C -0.0057(2) 0.4940(4) -0.18254(19) 0.066(3) Uani 1 1 d D . .
H9 H -0.0401 0.4780 -0.2256 0.079 Uiso 1 1 calc R . .
C10 C 0.0846(2) 0.4945(4) -0.15787(18) 0.062(2) Uani 1 1 d D . .
H10 H 0.1135 0.4803 -0.1834 0.074 Uiso 1 1 calc R . .
C11 C 0.2980(4) 0.5655(4) 0.1068(3) 0.0357(17) Uani 1 1 d . . .
C12 C 0.2574(3) 0.5931(4) 0.1456(3) 0.0380(18) Uani 1 1 d . . .
H12 H 0.1960 0.6115 0.1254 0.046 Uiso 1 1 calc R . .
C13 C 0.3049(3) 0.5940(4) 0.2116(3) 0.0350(17) Uani 1 1 d . . .
C14 C 0.2540(4) 0.6268(4) 0.2466(3) 0.0371(17) Uani 1 1 d . . .
C15 C 0.2151(3) 0.3415(3) 0.1367(2) 0.0491(11) Uani 1 1 d DU . .
C16 C 0.1564(3) 0.2926(3) 0.1452(2) 0.0613(12) Uani 1 1 d DU . .
H16 H 0.1679 0.2775 0.1870 0.074 Uiso 1 1 calc R . .
C17 C 0.0770(3) 0.2637(3) 0.09079(18) 0.0653(11) Uani 1 1 d DU . .
C18 C 0.0594(3) 0.2884(3) 0.02928(19) 0.0673(11) Uani 1 1 d DU . .
C19 C 0.1181(3) 0.3373(3) 0.0199(2) 0.0608(12) Uani 1 1 d DU . .
H19 H 0.1067 0.3530 -0.0218 0.073 Uiso 1 1 calc R . .
C20 C 0.1959(3) 0.3636(3) 0.0740(2) 0.0542(12) Uani 1 1 d DU . .
H20 H 0.2374 0.3975 0.0683 0.065 Uiso 1 1 calc R . .
C21 C 0.0158(3) 0.2142(4) 0.0989(2) 0.0840(14) Uani 1 1 d DU . .
H21 H 0.0296 0.1955 0.1403 0.101 Uiso 1 1 calc R . .
C22 C -0.0657(3) 0.1918(4) 0.0466(2) 0.0935(15) Uani 1 1 d DU . .
H22 H -0.1089 0.1595 0.0517 0.112 Uiso 1 1 calc R . .
C23 C -0.0816(3) 0.2192(4) -0.0144(2) 0.0909(15) Uani 1 1 d DU . .
H23 H -0.1376 0.2051 -0.0500 0.109 Uiso 1 1 calc R . .
C24 C -0.0240(3) 0.2627(4) -0.0250(2) 0.0724(14) Uani 1 1 d DU . .
H24 H -0.0366 0.2769 -0.0672 0.087 Uiso 1 1 calc R . .
C25 C 0.2993(4) 0.3762(4) 0.1930(3) 0.0474(13) Uani 1 1 d U . .
C26 C 0.3030(4) 0.3841(4) 0.2522(3) 0.0448(15) Uani 1 1 d U . .
H26 H 0.2495 0.3731 0.2568 0.054 Uiso 1 1 calc R . .
C27 C 0.3820(4) 0.4075(4) 0.3056(3) 0.0437(18) Uani 1 1 d . . .
C28 C 0.3787(4) 0.4120(5) 0.3690(3) 0.059(2) Uani 1 1 d . . .
C29 C 0.5761(3) 0.3659(4) 0.0822(3) 0.0330(16) Uani 1 1 d . . .
C30 C 0.6307(4) 0.3093(4) 0.0770(3) 0.0414(18) Uani 1 1 d . . .
H30 H 0.6775 0.2870 0.1147 0.050 Uiso 1 1 calc R . .
C31 C 0.6192(3) 0.2823(4) 0.0159(3) 0.0371(16) Uani 1 1 d . . .
C32 C 0.5517(4) 0.3182(4) -0.0404(3) 0.0385(17) Uani 1 1 d . . .
C33 C 0.4986(3) 0.3787(4) -0.0329(3) 0.0372(18) Uani 1 1 d . . .
H33 H 0.4545 0.4045 -0.0698 0.045 Uiso 1 1 calc R . .
C34 C 0.5087(3) 0.4014(4) 0.0259(3) 0.0342(16) Uani 1 1 d . . .
H34 H 0.4704 0.4410 0.0290 0.041 Uiso 1 1 calc R . .
C35 C 0.6743(4) 0.2236(4) 0.0088(3) 0.059(2) Uani 1 1 d . . .
H35 H 0.7207 0.1996 0.0457 0.070 Uiso 1 1 calc R . .
C36 C 0.6627(5) 0.2012(5) -0.0483(3) 0.066(2) Uani 1 1 d . . .
H36 H 0.7007 0.1614 -0.0515 0.079 Uiso 1 1 calc R . .
C37 C 0.5948(4) 0.2353(4) -0.1045(3) 0.050(2) Uani 1 1 d . . .
H37 H 0.5861 0.2175 -0.1450 0.059 Uiso 1 1 calc R . .
C38 C 0.5418(4) 0.2940(4) -0.1003(3) 0.0394(18) Uani 1 1 d . . .
H38 H 0.4980 0.3186 -0.1380 0.047 Uiso 1 1 calc R . .
C39 C 0.5834(3) 0.3918(3) 0.1452(3) 0.0333(17) Uani 1 1 d . . .
C40 C 0.6682(3) 0.3763(3) 0.2014(3) 0.0324(16) Uani 1 1 d . . .
H40 H 0.7208 0.3614 0.1968 0.039 Uiso 1 1 calc R . .
C41 C 0.6745(3) 0.3828(3) 0.2623(3) 0.0344(18) Uani 1 1 d . . .
C42 C 0.7606(4) 0.3518(4) 0.3169(3) 0.0423(19) Uani 1 1 d . . .
C43 C 0.7285(3) 0.5459(3) 0.4260(3) 0.0314(16) Uani 1 1 d . . .
C44 C 0.8207(4) 0.5565(4) 0.4583(3) 0.0423(19) Uani 1 1 d . . .
H44 H 0.8523 0.5798 0.4374 0.051 Uiso 1 1 calc R . .
C45 C 0.8711(4) 0.5327(4) 0.5242(3) 0.0362(17) Uani 1 1 d . . .
C46 C 0.8196(4) 0.4973(4) 0.5532(3) 0.0442(19) Uani 1 1 d . . .
C47 C 0.7247(4) 0.4890(4) 0.5183(3) 0.0421(18) Uani 1 1 d . . .
H47 H 0.6909 0.4677 0.5385 0.050 Uiso 1 1 calc R . .
C48 C 0.6793(4) 0.5108(4) 0.4558(3) 0.0385(17) Uani 1 1 d . . .
H48 H 0.6151 0.5026 0.4323 0.046 Uiso 1 1 calc R . .
C49 C 0.9662(4) 0.5382(4) 0.5578(3) 0.047(2) Uani 1 1 d . . .
H49 H 0.9999 0.5619 0.5385 0.057 Uiso 1 1 calc R . .
C50 C 1.0115(4) 0.5095(4) 0.6189(3) 0.056(2) Uani 1 1 d . . .
H50 H 1.0765 0.5130 0.6411 0.067 Uiso 1 1 calc R . .
C51 C 0.9642(4) 0.4755(5) 0.6489(3) 0.061(2) Uani 1 1 d . . .
H51 H 0.9966 0.4564 0.6912 0.073 Uiso 1 1 calc R . .
C52 C 0.8704(4) 0.4697(5) 0.6169(3) 0.059(2) Uani 1 1 d . . .
H52 H 0.8385 0.4467 0.6377 0.070 Uiso 1 1 calc R . .
C53 C 0.6751(3) 0.5597(4) 0.3548(3) 0.0337(17) Uani 1 1 d . . .
C54 C 0.7209(3) 0.5851(4) 0.3183(3) 0.0332(17) Uani 1 1 d . . .
H54 H 0.7841 0.5984 0.3401 0.040 Uiso 1 1 calc R . .
C55 C 0.6762(3) 0.5906(3) 0.2530(3) 0.0280(15) Uani 1 1 d . . .
C56 C 0.7277(4) 0.6231(4) 0.2187(3) 0.047(2) Uani 1 1 d . . .
C57 C 0.4014(4) 0.2674(4) 1.0998(3) 0.0355(17) Uani 1 1 d . . .
H57 H 0.3730 0.3124 1.1063 0.043 Uiso 1 1 calc R . .
C58 C 0.4903(4) 0.1641(4) 1.1174(3) 0.0396(17) Uani 1 1 d . . .
H58 H 0.5336 0.1241 1.1388 0.048 Uiso 1 1 calc R . .
C59 C 0.4441(4) 0.1764(4) 1.0541(3) 0.0436(19) Uani 1 1 d . . .
H59 H 0.4500 0.1466 1.0222 0.052 Uiso 1 1 calc R . .
C60 C 0.3226(4) 0.2708(4) 0.9801(3) 0.0411(15) Uani 1 1 d U . .
H60A H 0.3532 0.2738 0.9522 0.049 Uiso 1 1 calc R . .
H60B H 0.3044 0.3241 0.9856 0.049 Uiso 1 1 calc R . .
C61 C 0.2367(4) 0.2189(4) 0.9486(3) 0.0443(14) Uani 1 1 d U B .
H61A H 0.2024 0.2200 0.9741 0.053 Uiso 1 1 calc R . .
H61B H 0.2550 0.1645 0.9466 0.053 Uiso 1 1 calc R . .
C62 C 0.1749(3) 0.2493(4) 0.8803(2) 0.0534(13) Uani 1 1 d DU . .
H62A H 0.1603 0.3043 0.8843 0.064 Uiso 1 1 calc R A 1
H62B H 0.2126 0.2493 0.8571 0.064 Uiso 1 1 calc R A 1
C63 C 0.0856(3) 0.2092(4) 0.8380(2) 0.0572(16) Uani 0.597(8) 1 d PRDU B 1
H63A H 0.0465 0.2088 0.8600 0.069 Uiso 0.597(8) 1 d PR B 1
H63B H 0.0987 0.1545 0.8319 0.069 Uiso 0.597(8) 1 d PR B 1
C64 C 0.0329(6) 0.2465(5) 0.7732(3) 0.063(2) Uani 0.597(8) 1 d PDU B 1
H64A H 0.0081 0.2972 0.7779 0.076 Uiso 0.597(8) 1 calc PR B 1
H64B H 0.0748 0.2560 0.7540 0.076 Uiso 0.597(8) 1 calc PR B 1
C65 C -0.0446(6) 0.1950(6) 0.7298(5) 0.066(3) Uani 0.597(8) 1 d PDU B 1
H65A H -0.0196 0.1488 0.7188 0.100 Uiso 0.597(8) 1 calc PR B 1
H65B H -0.0839 0.2235 0.6908 0.100 Uiso 0.597(8) 1 calc PR B 1
H65C H -0.0807 0.1790 0.7515 0.100 Uiso 0.597(8) 1 calc PR B 1
C66 C 0.0965(10) 0.1862(12) 0.8525(8) 0.0570(18) Uani 0.403(8) 1 d PU B 2
H66C H 0.1249 0.1340 0.8634 0.068 Uiso 0.403(8) 1 calc PR B 2
H66D H 0.0567 0.1921 0.8738 0.068 Uiso 0.403(8) 1 calc PR B 2
C67 C 0.0358(11) 0.1903(13) 0.7797(8) 0.0620(19) Uani 0.403(8) 1 d PU B 2
H67C H 0.0736 0.1788 0.7577 0.074 Uiso 0.403(8) 1 calc PR B 2
H67D H -0.0129 0.1503 0.7668 0.074 Uiso 0.403(8) 1 calc PR B 2
C68 C -0.0071(11) 0.2683(13) 0.7596(8) 0.068(4) Uani 0.403(8) 1 d PU B 2
H68D H -0.0420 0.2810 0.7830 0.102 Uiso 0.403(8) 1 calc PR B 2
H68E H -0.0485 0.2679 0.7137 0.102 Uiso 0.403(8) 1 calc PR B 2
H68F H 0.0409 0.3074 0.7689 0.102 Uiso 0.403(8) 1 calc PR B 2
C69 C 0.4924(4) 0.2332(4) 1.2134(3) 0.042(2) Uani 1 1 d . . .
H69A H 0.4674 0.2820 1.2205 0.064 Uiso 1 1 calc R . .
H69B H 0.5596 0.2353 1.2354 0.064 Uiso 1 1 calc R . .
H69C H 0.4711 0.1897 1.2300 0.064 Uiso 1 1 calc R . .
F1 F 0.2469(2) 0.5727(2) 0.28520(17) 0.0578(12) Uani 1 1 d . . .
F2 F 0.29978(19) 0.6857(2) 0.28453(15) 0.0460(10) Uani 1 1 d . . .
F3 F 0.16902(19) 0.6516(2) 0.21028(16) 0.0514(11) Uani 1 1 d . . .
F4 F 0.4164(3) 0.4781(3) 0.40005(19) 0.0817(15) Uani 1 1 d . . .
F5 F 0.2942(2) 0.4147(3) 0.3642(2) 0.0842(15) Uani 1 1 d . . .
F6 F 0.4205(4) 0.3557(4) 0.4064(2) 0.143(2) Uani 1 1 d . . .
F7 F 0.7900(2) 0.4004(2) 0.36668(17) 0.0516(12) Uani 1 1 d . . .
F8 F 0.8325(2) 0.3410(2) 0.30421(17) 0.0545(12) Uani 1 1 d . . .
F9 F 0.7450(2) 0.2825(2) 0.33736(16) 0.0523(12) Uani 1 1 d . . .
F10 F 0.7158(2) 0.5817(3) 0.16845(17) 0.0608(13) Uani 1 1 d . . .
F11 F 0.6979(2) 0.6941(3) 0.19696(18) 0.0630(13) Uani 1 1 d . . .
F12 F 0.81806(19) 0.6288(2) 0.25497(17) 0.0548(12) Uani 1 1 d . . .
N1 N 0.4612(3) 0.2224(3) 1.1449(2) 0.0348(14) Uani 1 1 d . . .
N2 N 0.3877(3) 0.2385(3) 1.0434(2) 0.0375(14) Uani 1 1 d . . .
O1 O 0.3813(2) 0.5456(2) 0.13069(17) 0.0314(11) Uani 1 1 d . . .
O2 O 0.3851(2) 0.5719(2) 0.24778(16) 0.0337(11) Uani 1 1 d . . .
O3 O 0.3627(2) 0.3981(2) 0.17925(19) 0.0388(12) Uani 1 1 d . . .
O4 O 0.4591(2) 0.4262(3) 0.30933(19) 0.0453(13) Uani 1 1 d . . .
O5 O 0.5158(2) 0.4224(2) 0.14667(17) 0.0335(11) Uani 1 1 d . . .
O6 O 0.6145(2) 0.4024(2) 0.27841(17) 0.0333(11) Uani 1 1 d . . .
O7 O 0.5904(2) 0.5473(2) 0.32887(17) 0.0324(11) Uani 1 1 d . . .
O8 O 0.5935(2) 0.5726(2) 0.21495(17) 0.0348(12) Uani 1 1 d . . .
Sm1 Sm 0.488274(17) 0.488136(19) 0.228583(14) 0.02832(8) Uani 1 1 d . . .

loop_
_atom_site_aniso_label
_atom_site_aniso_U_11
_atom_site_aniso_U_22
_atom_site_aniso_U_33
_atom_site_aniso_U_23
_atom_site_aniso_U_13
_atom_site_aniso_U_12
C1 0.027(2) 0.046(4) 0.027(3) -0.006(2) 0.017(2) 0.002(2)
C2 0.030(2) 0.054(4) 0.029(3) 0.000(3) 0.016(2) 0.012(3)
C3 0.022(2) 0.043(4) 0.021(2) -0.007(2) 0.0089(19) 0.003(2)
C4 0.022(2) 0.071(5) 0.034(3) -0.010(3) 0.007(2) -0.003(3)
C5 0.032(2) 0.073(5) 0.032(3) -0.016(3) 0.016(2) -0.001(3)
C6 0.020(2) 0.063(5) 0.038(3) -0.007(3) 0.013(2) 0.004(3)
C7 0.023(2) 0.042(4) 0.039(3) -0.002(3) 0.011(2) 0.006(2)
C8 0.021(2) 0.077(5) 0.041(3) -0.017(3) 0.007(2) 0.003(3)
C9 0.038(3) 0.125(7) 0.026(3) -0.028(4) 0.008(3) -0.002(4)
C10 0.035(3) 0.117(7) 0.031(3) -0.029(4) 0.012(2) -0.005(4)
C11 0.035(2) 0.040(4) 0.034(3) 0.003(3) 0.017(2) -0.001(3)
C12 0.016(2) 0.070(5) 0.025(3) -0.009(3) 0.006(2) -0.002(3)
C13 0.031(2) 0.047(4) 0.031(3) -0.013(3) 0.017(2) -0.010(3)
C14 0.035(2) 0.054(4) 0.025(3) -0.007(3) 0.016(2) -0.006(3)
C15 0.0327(14) 0.045(2) 0.0724(12) -0.0112(15) 0.0263(13) 0.0078(13)
C16 0.0442(15) 0.054(3) 0.0817(16) -0.0072(17) 0.0251(13) -0.0017(14)
C17 0.0487(14) 0.058(2) 0.0849(12) -0.0133(15) 0.0266(13) -0.0042(13)
C18 0.0542(14) 0.062(2) 0.0805(13) -0.0136(16) 0.0257(13) 0.0014(13)
C19 0.0451(16) 0.059(3) 0.0745(16) -0.0143(17) 0.0241(14) 0.0063(15)
C20 0.0420(18) 0.050(3) 0.0675(13) -0.0113(17) 0.0224(14) 0.0115(16)
C21 0.0607(18) 0.085(3) 0.0931(17) -0.005(2) 0.0234(15) -0.0203(17)
C22 0.069(2) 0.098(3) 0.0923(16) -0.0027(19) 0.0179(16) -0.0262(19)
C23 0.0711(18) 0.093(3) 0.0928(16) -0.004(2) 0.0236(18) -0.0175(18)
C24 0.0563(18) 0.068(3) 0.0854(17) -0.018(2) 0.0253(15) -0.0037(17)
C25 0.0367(18) 0.042(3) 0.0663(14) -0.008(2) 0.0256(14) 0.0055(17)
C26 0.031(2) 0.041(4) 0.0712(15) -0.008(2) 0.0306(17) -0.009(2)
C27 0.049(3) 0.041(4) 0.059(3) 0.000(3) 0.039(2) -0.001(3)
C28 0.059(3) 0.075(5) 0.060(4) -0.012(3) 0.041(3) -0.022(3)
C29 0.029(2) 0.045(4) 0.031(3) 0.007(2) 0.019(2) 0.002(2)
C30 0.048(3) 0.057(4) 0.025(3) 0.011(3) 0.022(2) 0.014(3)
C31 0.041(2) 0.045(4) 0.039(3) 0.009(2) 0.031(2) 0.005(3)
C32 0.037(2) 0.056(4) 0.028(3) 0.015(3) 0.021(2) 0.009(3)
C33 0.028(2) 0.051(4) 0.030(3) 0.001(3) 0.011(2) 0.001(3)
C34 0.026(2) 0.045(4) 0.032(3) 0.011(3) 0.014(2) 0.004(2)
C35 0.079(3) 0.066(5) 0.042(3) 0.021(3) 0.038(3) 0.048(3)
C36 0.095(4) 0.065(5) 0.062(4) 0.010(3) 0.056(3) 0.032(4)
C37 0.060(3) 0.054(5) 0.045(3) 0.001(3) 0.034(3) 0.019(3)
C38 0.037(3) 0.042(4) 0.033(3) 0.002(3) 0.010(2) 0.002(3)
C39 0.027(2) 0.033(4) 0.036(3) 0.006(3) 0.011(2) -0.006(2)
C40 0.029(2) 0.040(4) 0.027(3) -0.002(2) 0.011(2) 0.000(2)
C41 0.020(2) 0.034(4) 0.039(3) 0.000(3) 0.005(2) 0.001(2)
C42 0.032(3) 0.059(5) 0.028(3) -0.006(3) 0.006(2) 0.007(3)
C43 0.031(2) 0.027(3) 0.029(3) -0.013(2) 0.007(2) -0.003(2)
C44 0.038(3) 0.057(4) 0.031(3) -0.007(3) 0.015(2) 0.003(3)
C45 0.039(2) 0.040(4) 0.034(3) 0.001(2) 0.021(2) 0.006(3)
C46 0.040(2) 0.062(5) 0.039(3) 0.010(3) 0.025(2) 0.008(3)
C47 0.038(3) 0.061(5) 0.028(3) -0.003(3) 0.016(2) -0.007(3)
C48 0.031(2) 0.052(4) 0.031(3) 0.002(3) 0.013(2) -0.001(3)
C49 0.037(3) 0.079(5) 0.029(3) -0.008(3) 0.018(2) -0.001(3)
C50 0.042(3) 0.077(5) 0.044(3) 0.003(4) 0.015(3) 0.015(3)
C51 0.038(3) 0.108(6) 0.029(3) 0.019(4) 0.008(3) 0.020(4)
C52 0.051(3) 0.088(6) 0.036(3) 0.021(3) 0.019(3) 0.011(4)
C53 0.030(2) 0.035(4) 0.039(3) -0.006(3) 0.018(2) -0.001(2)
C54 0.018(2) 0.046(4) 0.033(3) -0.001(3) 0.010(2) -0.002(2)
C55 0.031(2) 0.027(3) 0.028(3) -0.001(2) 0.015(2) 0.003(2)
C56 0.026(2) 0.084(5) 0.030(3) 0.008(3) 0.012(2) -0.001(3)
C57 0.037(2) 0.039(4) 0.034(3) 0.002(3) 0.019(2) -0.001(3)
C58 0.049(3) 0.044(4) 0.036(3) -0.002(3) 0.028(2) 0.001(3)
C59 0.045(3) 0.051(4) 0.041(3) -0.003(3) 0.026(2) 0.004(3)
C60 0.0344(18) 0.058(3) 0.029(2) 0.009(2) 0.0133(15) -0.0007(18)
C61 0.0353(18) 0.067(3) 0.0292(16) 0.0010(19) 0.0137(13) -0.0029(18)
C62 0.0380(16) 0.087(3) 0.0310(16) 0.0043(19) 0.0117(13) -0.0044(15)
C63 0.036(2) 0.088(3) 0.0385(17) 0.003(2) 0.0096(16) -0.004(2)
C64 0.038(3) 0.095(3) 0.043(2) 0.009(2) 0.006(2) -0.011(2)
C65 0.043(4) 0.108(5) 0.039(3) 0.006(4) 0.010(2) -0.021(3)
C66 0.036(3) 0.086(3) 0.0377(17) 0.001(2) 0.007(2) -0.0023(19)
C67 0.039(3) 0.093(2) 0.0395(19) 0.003(3) 0.005(2) -0.004(2)
C68 0.039(6) 0.099(3) 0.045(5) 0.007(3) 0.001(5) 0.002(4)
C69 0.037(3) 0.057(5) 0.027(3) -0.005(3) 0.009(2) -0.006(3)
F1 0.0588(16) 0.071(3) 0.062(2) -0.0033(18) 0.0431(15) 0.0054(18)
F2 0.0356(14) 0.062(2) 0.0427(17) -0.0213(16) 0.0198(13) -0.0033(16)
F3 0.0244(13) 0.084(3) 0.0463(18) -0.0203(18) 0.0169(13) 0.0038(16)
F4 0.078(2) 0.129(4) 0.054(2) -0.029(2) 0.0438(16) -0.041(2)
F5 0.0805(18) 0.121(4) 0.089(2) -0.031(2) 0.0712(16) -0.037(2)
F6 0.228(4) 0.171(5) 0.087(2) 0.078(3) 0.122(2) 0.120(4)
F7 0.0412(17) 0.051(2) 0.042(2) -0.0049(17) 0.0014(16) 0.0084(17)
F8 0.0262(14) 0.083(3) 0.045(2) 0.0024(19) 0.0084(14) 0.0125(17)
F9 0.0557(19) 0.052(2) 0.0386(19) 0.0105(17) 0.0118(16) 0.0044(18)
F10 0.0454(16) 0.106(3) 0.0408(18) -0.0109(19) 0.0282(14) -0.004(2)
F11 0.0475(16) 0.084(3) 0.065(2) 0.030(2) 0.0329(15) 0.0059(19)
F12 0.0210(13) 0.097(3) 0.0415(19) 0.0038(19) 0.0094(13) -0.0074(17)
N1 0.0248(19) 0.050(3) 0.023(2) 0.005(2) 0.0055(18) 0.001(2)
N2 0.031(2) 0.054(4) 0.032(2) 0.006(2) 0.0185(18) 0.005(2)
O1 0.0282(16) 0.039(2) 0.0259(18) -0.0015(16) 0.0109(14) 0.0009(16)
O2 0.0240(15) 0.055(3) 0.0208(17) -0.0102(17) 0.0094(14) -0.0033(17)
O3 0.0230(15) 0.046(3) 0.051(2) -0.0123(19) 0.0196(15) -0.0061(17)
O4 0.0338(17) 0.061(3) 0.043(2) -0.002(2) 0.0191(16) -0.0060(19)
O5 0.0195(15) 0.056(3) 0.0246(18) -0.0011(17) 0.0096(13) 0.0027(17)
O6 0.0255(15) 0.041(3) 0.0320(19) -0.0107(17) 0.0116(14) -0.0036(17)
O7 0.0284(16) 0.045(3) 0.0254(18) -0.0007(16) 0.0131(14) -0.0035(17)
O8 0.0152(14) 0.058(3) 0.0237(18) 0.0063(17) 0.0021(14) -0.0092(17)
Sm1 0.01738(10) 0.0440(2) 0.02163(11) -0.00440(15) 0.00717(8) -0.00345(14)

loop_
_atom_type_symbol
_atom_type_description
_atom_type_scat_dispersion_real
_atom_type_scat_dispersion_imag
_atom_type_scat_source
C C 0.0181 0.0091 'International Tables Vol C Tables 4.2.6.8 and 6.1.1.4'
F F 0.0727 0.0534 'International Tables Vol C Tables 4.2.6.8 and 6.1.1.4'
N N 0.0311 0.0180 'International Tables Vol C Tables 4.2.6.8 and 6.1.1.4'
O O 0.0492 0.0322 'International Tables Vol C Tables 4.2.6.8 and 6.1.1.4'
Sm Sm -5.3236 12.2178 'International Tables Vol C Tables 4.2.6.8 and 6.1.1.4'
H H 0.0000 0.0000 'International Tables Vol C Tables 4.2.6.8 and 6.1.1.4'

loop_
_geom_angle_atom_site_label_1
_geom_angle_atom_site_label_2
_geom_angle_atom_site_label_3
_geom_angle
_geom_angle_site_symmetry_1
_geom_angle_site_symmetry_3
_geom_angle_publ_flag
C2 C1 C6 119.2(3) . . ?
C2 C1 C11 122.3(4) . . ?
C6 C1 C11 118.0(3) . . ?
C1 C2 C3 121.1(4) . . ?
C1 C2 H2 119.5 . . ?
C3 C2 H2 119.5 . . ?
C7 C3 C4 120.0(3) . . ?
C7 C3 C2 121.7(3) . . ?
C4 C3 C2 118.3(3) . . ?
C5 C4 C3 121.1(3) . . ?
C5 C4 C10 120.9(4) . . ?
C3 C4 C10 118.0(3) . . ?
C4 C5 C6 119.3(4) . . ?
C4 C5 H5 120.4 . . ?
C6 C5 H5 120.4 . . ?
C5 C6 C1 121.0(3) . . ?
C5 C6 H6 119.5 . . ?
C1 C6 H6 119.5 . . ?
C8 C7 C3 121.2(4) . . ?
C8 C7 H7 119.4 . . ?
C3 C7 H7 119.4 . . ?
C7 C8 C9 117.3(3) . . ?
C7 C8 H8 121.3 . . ?
C9 C8 H8 121.3 . . ?
C10 C9 C8 123.5(4) . . ?
C10 C9 H9 118.3 . . ?
C8 C9 H9 118.3 . . ?
C9 C10 C4 120.0(4) . . ?
C9 C10 H10 120.0 . . ?
C4 C10 H10 120.0 . . ?
O1 C11 C12 121.7(5) . . ?
O1 C11 C1 118.3(5) . . ?
C12 C11 C1 119.9(4) . . ?
C13 C12 C11 122.1(5) . . ?
C13 C12 H12 118.9 . . ?
C11 C12 H12 118.9 . . ?
O2 C13 C12 129.7(6) . . ?
O2 C13 C14 113.9(5) . . ?
C12 C13 C14 116.4(5) . . ?
F3 C14 F2 107.0(5) . . ?
F3 C14 F1 105.7(5) . . ?
F2 C14 F1 105.5(4) . . ?
F3 C14 C13 116.2(5) . . ?
F2 C14 C13 111.5(5) . . ?
F1 C14 C13 110.3(5) . . ?
C16 C15 C20 119.0(4) . . ?
C16 C15 C25 122.1(5) . . ?
C20 C15 C25 118.9(4) . . ?
C15 C16 C17 119.8(4) . . ?
C15 C16 H16 120.1 . . ?
C17 C16 H16 120.1 . . ?
C21 C17 C18 120.1(3) . . ?
C21 C17 C16 120.4(4) . . ?
C18 C17 C16 119.5(4) . . ?
C19 C18 C17 121.4(3) . . ?
C19 C18 C24 119.6(4) . . ?
C17 C18 C24 119.0(4) . . ?
C18 C19 C20 117.6(4) . . ?
C18 C19 H19 121.2 . . ?
C20 C19 H19 121.2 . . ?
C19 C20 C15 122.7(4) . . ?
C19 C20 H20 118.6 . . ?
C15 C20 H20 118.6 . . ?
C17 C21 C22 120.5(5) . . ?
C17 C21 H21 119.8 . . ?
C22 C21 H21 119.8 . . ?
C21 C22 C23 117.5(5) . . ?
C21 C22 H22 121.2 . . ?
C23 C22 H22 121.2 . . ?
C24 C23 C22 124.4(4) . . ?
C24 C23 H23 117.8 . . ?
C22 C23 H23 117.8 . . ?
C23 C24 C18 118.3(5) . . ?
C23 C24 H24 120.8 . . ?
C18 C24 H24 120.8 . . ?
O3 C25 C26 124.2(5) . . ?
O3 C25 C15 114.2(6) . . ?
C26 C25 C15 121.6(5) . . ?
C25 C26 C27 122.7(6) . . ?
C25 C26 H26 118.7 . . ?
C27 C26 H26 118.7 . . ?
O4 C27 C26 128.6(7) . . ?
O4 C27 C28 113.4(5) . . ?
C26 C27 C28 118.0(6) . . ?
F6 C28 F5 107.2(7) . . ?
F6 C28 F4 107.3(6) . . ?
F5 C28 F4 102.6(6) . . ?
F6 C28 C27 113.1(7) . . ?
F5 C28 C27 114.6(5) . . ?
F4 C28 C27 111.4(6) . . ?
C30 C29 C34 119.2(6) . . ?
C30 C29 C39 122.6(5) . . ?
C34 C29 C39 118.3(5) . . ?
C29 C30 C31 121.7(5) . . ?
C29 C30 H30 119.2 . . ?
C31 C30 H30 119.2 . . ?
C35 C31 C32 117.8(6) . . ?
C35 C31 C30 123.2(5) . . ?
C32 C31 C30 119.0(6) . . ?
C38 C32 C33 123.0(5) . . ?
C38 C32 C31 119.4(6) . . ?
C33 C32 C31 117.5(5) . . ?
C34 C33 C32 122.3(5) . . ?
C34 C33 H33 118.8 . . ?
C32 C33 H33 118.8 . . ?
C33 C34 C29 120.3(6) . . ?
C33 C34 H34 119.9 . . ?
C29 C34 H34 119.9 . . ?
C36 C35 C31 121.5(6) . . ?
C36 C35 H35 119.3 . . ?
C31 C35 H35 119.3 . . ?
C35 C36 C37 121.2(7) . . ?
C35 C36 H36 119.4 . . ?
C37 C36 H36 119.4 . . ?
C38 C37 C36 119.7(6) . . ?
C38 C37 H37 120.1 . . ?
C36 C37 H37 120.1 . . ?
C37 C38 C32 120.3(5) . . ?
C37 C38 H38 119.8 . . ?
C32 C38 H38 119.8 . . ?
O5 C39 C40 123.5(6) . . ?
O5 C39 C29 118.8(4) . . ?
C40 C39 C29 117.6(5) . . ?
C41 C40 C39 121.3(5) . . ?
C41 C40 H40 119.3 . . ?
C39 C40 H40 119.3 . . ?
O6 C41 C40 129.2(5) . . ?
O6 C41 C42 113.3(6) . . ?
C40 C41 C42 116.9(5) . . ?
F7 C42 F8 106.1(5) . . ?
F7 C42 F9 106.8(5) . . ?
F8 C42 F9 106.4(5) . . ?
F7 C42 C41 110.5(5) . . ?
F8 C42 C41 115.4(5) . . ?
F9 C42 C41 111.1(5) . . ?
C44 C43 C48 121.0(5) . . ?
C44 C43 C53 122.2(6) . . ?
C48 C43 C53 116.2(4) . . ?
C43 C44 C45 120.6(6) . . ?
C43 C44 H44 119.7 . . ?
C45 C44 H44 119.7 . . ?
C49 C45 C46 120.2(5) . . ?
C49 C45 C44 122.4(6) . . ?
C46 C45 C44 117.2(5) . . ?
C47 C46 C52 123.1(6) . . ?
C47 C46 C45 119.9(5) . . ?
C52 C46 C45 117.0(5) . . ?
C48 C47 C46 121.3(6) . . ?
C48 C47 H47 119.3 . . ?
C46 C47 H47 119.3 . . ?
C47 C48 C43 119.8(5) . . ?
C47 C48 H48 120.1 . . ?
C43 C48 H48 120.1 . . ?
C50 C49 C45 120.2(7) . . ?
C50 C49 H49 119.9 . . ?
C45 C49 H49 119.9 . . ?
C49 C50 C51 121.4(6) . . ?
C49 C50 H50 119.3 . . ?
C51 C50 H50 119.3 . . ?
C52 C51 C50 119.6(6) . . ?
C52 C51 H51 120.2 . . ?
C50 C51 H51 120.2 . . ?
C51 C52 C46 121.7(7) . . ?
C51 C52 H52 119.2 . . ?
C46 C52 H52 119.2 . . ?
O7 C53 C54 121.4(5) . . ?
O7 C53 C43 117.7(5) . . ?
C54 C53 C43 120.8(4) . . ?
C55 C54 C53 122.1(5) . . ?
C55 C54 H54 118.9 . . ?
C53 C54 H54 118.9 . . ?
O8 C55 C54 128.7(6) . . ?
O8 C55 C56 112.6(5) . . ?
C54 C55 C56 118.7(5) . . ?
F10 C56 F11 105.8(5) . . ?
F10 C56 F12 106.5(5) . . ?
F11 C56 F12 106.6(5) . . ?
F10 C56 C55 112.9(5) . . ?
F11 C56 C55 110.4(5) . . ?
F12 C56 C55 114.2(5) . . ?
N1 C57 N2 108.0(5) . . ?
N1 C57 H57 126.0 . . ?
N2 C57 H57 126.0 . . ?
C59 C58 N1 105.2(5) . . ?
C59 C58 H58 127.4 . . ?
N1 C58 H58 127.4 . . ?
C58 C59 N2 108.7(6) . . ?
C58 C59 H59 125.6 . . ?
N2 C59 H59 125.6 . . ?
N2 C60 C61 110.3(5) . . ?
N2 C60 H60A 109.6 . . ?
C61 C60 H60A 109.6 . . ?
N2 C60 H60B 109.6 . . ?
C61 C60 H60B 109.6 . . ?
H60A C60 H60B 108.1 . . ?
C60 C61 C62 109.0(5) . . ?
C60 C61 H61A 109.9 . . ?
C62 C61 H61A 109.9 . . ?
C60 C61 H61B 109.9 . . ?
C62 C61 H61B 109.9 . . ?
H61A C61 H61B 108.3 . . ?
C63 C62 C61 120.5(3) . . ?
C61 C62 C66 102.8(8) . . ?
C63 C62 H62A 107.2 . . ?
C61 C62 H62A 107.2 . . ?
C66 C62 H62A 120.7 . . ?
C63 C62 H62B 107.2 . . ?
C61 C62 H62B 107.2 . . ?
C66 C62 H62B 111.4 . . ?
H62A C62 H62B 106.8 . . ?
C62 C63 C64 114.1(4) . . ?
C62 C63 H63A 108.7 . . ?
C64 C63 H63A 108.8 . . ?
C62 C63 H63B 108.7 . . ?
C64 C63 H63B 108.6 . . ?
H63A C63 H63B 107.6 . . ?
C65 C64 C63 110.7(7) . . ?
C65 C64 H64A 109.5 . . ?
C63 C64 H64A 109.5 . . ?
C65 C64 H64B 109.5 . . ?
C63 C64 H64B 109.5 . . ?
H64A C64 H64B 108.1 . . ?
C67 C66 C62 114.8(15) . . ?
C67 C66 H63A 90.8 . . ?
C62 C66 H63A 103.8 . . ?
C67 C66 H63B 60.3 . . ?
C62 C66 H63B 120.3 . . ?
H63A C66 H63B 134.0 . . ?
C67 C66 H66C 108.6 . . ?
C62 C66 H66C 108.6 . . ?
H63A C66 H66C 129.7 . . ?
H63B C66 H66C 49.1 . . ?
C67 C66 H66D 108.6 . . ?
C62 C66 H66D 108.6 . . ?
H63B C66 H66D 130.2 . . ?
H66C C66 H66D 107.5 . . ?
C68 C67 C66 111.5(17) . . ?
C68 C67 H63B 139.4 . . ?
C68 C67 H67C 109.3 . . ?
C66 C67 H67C 109.3 . . ?
H63B C67 H67C 89.1 . . ?
C68 C67 H67D 109.3 . . ?
C66 C67 H67D 109.3 . . ?
H63B C67 H67D 97.9 . . ?
H67C C67 H67D 108.0 . . ?
C67 C68 H68D 109.5 . . ?
C67 C68 H68E 109.5 . . ?
H68D C68 H68E 109.5 . . ?
C67 C68 H68F 109.5 . . ?
H68D C68 H68F 109.5 . . ?
H68E C68 H68F 109.5 . . ?
N1 C69 H69A 109.5 . . ?
N1 C69 H69B 109.5 . . ?
H69A C69 H69B 109.5 . . ?
N1 C69 H69C 109.5 . . ?
H69A C69 H69C 109.5 . . ?
H69B C69 H69C 109.5 . . ?
C57 N1 C58 109.7(5) . . ?
C57 N1 C69 124.8(5) . . ?
C58 N1 C69 125.5(5) . . ?
C57 N2 C59 108.4(5) . . ?
C57 N2 C60 125.1(5) . . ?
C59 N2 C60 126.5(5) . . ?
C11 O1 Sm1 135.4(4) . . ?
C13 O2 Sm1 131.1(4) . . ?
C25 O3 Sm1 133.0(4) . . ?
C27 O4 Sm1 127.3(4) . . ?
C39 O5 Sm1 134.8(3) . . ?
C41 O6 Sm1 130.3(4) . . ?
C53 O7 Sm1 132.0(4) . . ?
C55 O8 Sm1 130.8(4) . . ?
O6 Sm1 O8 85.71(13) . . ?
O6 Sm1 O1 145.92(14) . . ?
O8 Sm1 O1 82.84(12) . . ?
O6 Sm1 O3 101.50(13) . . ?
O8 Sm1 O3 146.86(14) . . ?
O1 Sm1 O3 73.13(13) . . ?
O6 Sm1 O4 77.00(14) . . ?
O8 Sm1 O4 142.22(12) . . ?
O1 Sm1 O4 128.63(13) . . ?
O3 Sm1 O4 70.38(14) . . ?
O6 Sm1 O7 73.61(13) . . ?
O8 Sm1 O7 69.68(13) . . ?
O1 Sm1 O7 130.46(13) . . ?
O3 Sm1 O7 143.44(14) . . ?
O4 Sm1 O7 73.27(13) . . ?
O6 Sm1 O2 143.66(13) . . ?
O8 Sm1 O2 105.75(14) . . ?
O1 Sm1 O2 70.41(13) . . ?
O3 Sm1 O2 87.57(13) . . ?
O4 Sm1 O2 73.13(14) . . ?
O7 Sm1 O2 78.31(12) . . ?
O6 Sm1 O5 70.80(12) . . ?
O8 Sm1 O5 76.84(14) . . ?
O1 Sm1 O5 75.36(13) . . ?
O3 Sm1 O5 75.26(13) . . ?
O4 Sm1 O5 126.22(15) . . ?
O7 Sm1 O5 132.24(12) . . ?
O2 Sm1 O5 144.92(11) . . ?

loop_
_geom_bond_atom_site_label_1
_geom_bond_atom_site_label_2
_geom_bond_distance
_geom_bond_site_symmetry_2
_geom_bond_publ_flag
C1 C2 1.358(4) . ?
C1 C6 1.414(5) . ?
C1 C11 1.485(6) . ?
C2 C3 1.432(4) . ?
C2 H2 0.9500 . ?
C3 C7 1.396(4) . ?
C3 C4 1.409(5) . ?
C4 C5 1.375(4) . ?
C4 C10 1.446(4) . ?
C5 C6 1.400(4) . ?
C5 H5 0.9500 . ?
C6 H6 0.9500 . ?
C7 C8 1.394(5) . ?
C7 H7 0.9500 . ?
C8 C9 1.417(6) . ?
C8 H8 0.9500 . ?
C9 C10 1.319(5) . ?
C9 H9 0.9500 . ?
C10 H10 0.9500 . ?
C11 O1 1.263(6) . ?
C11 C12 1.432(9) . ?
C12 C13 1.385(7) . ?
C12 H12 0.9500 . ?
C13 O2 1.255(6) . ?
C13 C14 1.522(9) . ?
C14 F3 1.329(6) . ?
C14 F2 1.333(7) . ?
C14 F1 1.342(7) . ?
C15 C16 1.358(5) . ?
C15 C20 1.412(6) . ?
C15 C25 1.534(7) . ?
C16 C17 1.436(5) . ?
C16 H16 0.9500 . ?
C17 C21 1.392(5) . ?
C17 C18 1.407(5) . ?
C18 C19 1.369(5) . ?
C18 C24 1.451(5) . ?
C19 C20 1.405(5) . ?
C19 H19 0.9500 . ?
C20 H20 0.9500 . ?
C21 C22 1.396(5) . ?
C21 H21 0.9500 . ?
C22 C23 1.418(6) . ?
C22 H22 0.9500 . ?
C23 C24 1.313(6) . ?
C23 H23 0.9500 . ?
C24 H24 0.9500 . ?
C25 O3 1.276(8) . ?
C25 C26 1.372(10) . ?
C26 C27 1.391(8) . ?
C26 H26 0.9500 . ?
C27 O4 1.265(7) . ?
C27 C28 1.519(10) . ?
C28 F6 1.278(9) . ?
C28 F5 1.337(8) . ?
C28 F4 1.342(8) . ?
C29 C30 1.365(8) . ?
C29 C34 1.419(7) . ?
C29 C39 1.500(9) . ?
C30 C31 1.440(8) . ?
C30 H30 0.9500 . ?
C31 C35 1.414(9) . ?
C31 C32 1.424(7) . ?
C32 C38 1.406(9) . ?
C32 C33 1.417(9) . ?
C33 C34 1.374(9) . ?
C33 H33 0.9500 . ?
C34 H34 0.9500 . ?
C35 C36 1.325(10) . ?
C35 H35 0.9500 . ?
C36 C37 1.410(9) . ?
C36 H36 0.9500 . ?
C37 C38 1.363(9) . ?
C37 H37 0.9500 . ?
C38 H38 0.9500 . ?
C39 O5 1.240(7) . ?
C39 C40 1.441(7) . ?
C40 C41 1.393(9) . ?
C40 H40 0.9500 . ?
C41 O6 1.250(7) . ?
C41 C42 1.508(7) . ?
C42 F7 1.338(7) . ?
C42 F8 1.351(7) . ?
C42 F9 1.352(8) . ?
C43 C44 1.358(7) . ?
C43 C48 1.420(9) . ?
C43 C53 1.515(8) . ?
C44 C45 1.446(8) . ?
C44 H44 0.9500 . ?
C45 C49 1.392(8) . ?
C45 C46 1.440(9) . ?
C46 C47 1.396(7) . ?
C46 C52 1.424(9) . ?
C47 C48 1.365(8) . ?
C47 H47 0.9500 . ?
C48 H48 0.9500 . ?
C49 C50 1.375(9) . ?
C49 H49 0.9500 . ?
C50 C51 1.393(11) . ?
C50 H50 0.9500 . ?
C51 C52 1.372(9) . ?
C51 H51 0.9500 . ?
C52 H52 0.9500 . ?
C53 O7 1.254(6) . ?
C53 C54 1.440(9) . ?
C54 C55 1.372(7) . ?
C54 H54 0.9500 . ?
C55 O8 1.275(5) . ?
C55 C56 1.515(9) . ?
C56 F10 1.316(8) . ?
C56 F11 1.328(8) . ?
C56 F12 1.333(6) . ?
C57 N1 1.319(7) . ?
C57 N2 1.338(8) . ?
C57 H57 0.9500 . ?
C58 C59 1.348(8) . ?
C58 N1 1.388(8) . ?
C58 H58 0.9500 . ?
C59 N2 1.359(8) . ?
C59 H59 0.9500 . ?
C60 N2 1.489(7) . ?
C60 C61 1.542(8) . ?
C60 H60A 0.9900 . ?
C60 H60B 0.9900 . ?
C61 C62 1.550(7) . ?
C61 H61A 0.9900 . ?
C61 H61B 0.9900 . ?
C62 C63 1.5102 . ?
C62 C66 1.579(19) . ?
C62 H62A 0.9900 . ?
C62 H62B 0.9900 . ?
C63 C64 1.513(7) . ?
C63 H63A 0.9900 . ?
C63 H63B 0.9900 . ?
C64 C65 1.502(8) . ?
C64 H64A 0.9900 . ?
C64 H64B 0.9900 . ?
C65 H65A 0.9800 . ?
C65 H65B 0.9800 . ?
C65 H65C 0.9800 . ?
C66 C67 1.54(2) . ?
C66 H63A 0.9914 . ?
C66 H63B 0.7417 . ?
C66 H66C 0.9900 . ?
C66 H66D 0.9900 . ?
C67 C68 1.49(3) . ?
C67 H67C 0.9900 . ?
C67 H67D 0.9900 . ?
C68 H68D 0.9800 . ?
C68 H68E 0.9800 . ?
C68 H68F 0.9800 . ?
C69 N1 1.465(7) . ?
C69 H69A 0.9800 . ?
C69 H69B 0.9800 . ?
C69 H69C 0.9800 . ?
O1 Sm1 2.384(3) . ?
O2 Sm1 2.413(4) . ?
O3 Sm1 2.408(4) . ?
O4 Sm1 2.408(5) . ?
O5 Sm1 2.447(4) . ?
O6 Sm1 2.369(3) . ?
O7 Sm1 2.411(3) . ?
O8 Sm1 2.384(4) . ?
